data_7205562
loop_
_publ_author_name
'Wijsboom, Yair Haim'
'Sheynin, Yana'
'Patra, Asit'
'Zamoshchik, Natalia'
'Vardimon, Ran'
'Leitus, Gregory'
'Bendikov, Michael'

_publ_section_title
;
 Tuning of electronic properties and rigidity in PEDOT analogs
;
_journal_issue 5
_journal_name_full 'Journal of Materials Chemistry'
_journal_page_first 1368
_journal_paper_doi 10.1039/c0jm02679d
_journal_volume 21
_journal_year 2011
_chemical_formula_moiety 'C12 H10 O2 S4'
_chemical_formula_sum 'C12 H10 O2 S4'
_chemical_formula_weight 314.44
_chemical_name_systematic
;
?
;
_space_group_IT_number 14
_symmetry_cell_setting monoclinic
_symmetry_space_group_name_Hall '-P 2ybc'
_symmetry_space_group_name_H-M 'P 1 21/c 1'
_atom_sites_solution_hydrogens geom
_atom_sites_solution_primary direct
_atom_sites_solution_secondary difmap
_audit_creation_method SHELXL-97
_cell_angle_alpha 90.00
_cell_angle_beta 90.410(2)
_cell_angle_gamma 90.00
_cell_formula_units_Z 2
_cell_length_a 9.4415(3)
_cell_length_b 8.0573(3)
_cell_length_c 8.1969(3)
_cell_measurement_reflns_used 8384
_cell_measurement_temperature 100(2)
_cell_measurement_theta_max 35.19
_cell_measurement_theta_min 4.2
_cell_volume 623.55(4)
_computing_cell_refinement 'Bruker Apex2'
_computing_data_collection 'Bruker Apex2'
_computing_data_reduction 'Bruker Apex2'
_computing_molecular_graphics 'Bruker SHELXTL'
_computing_publication_material 'Bruker SHELXTL'
_computing_structure_refinement 'SHELXL-97 (Sheldrick, 1997)'
_computing_structure_solution 'SHELXS-97 (Sheldrick, 1990)'
_diffrn_ambient_temperature 100(2)
_diffrn_measured_fraction_theta_full 0.990
_diffrn_measured_fraction_theta_max 0.990
_diffrn_measurement_device_type 'Bruker Kappa Apex2 CCD'
_diffrn_measurement_method 'phi and omega scans'
_diffrn_radiation_monochromator graphite
_diffrn_radiation_source 'fine-focus sealed tube'
_diffrn_radiation_type MoK\a
_diffrn_radiation_wavelength 0.71073
_diffrn_reflns_av_R_equivalents 0.0281
_diffrn_reflns_av_sigmaI/netI 0.0150
_diffrn_reflns_limit_h_max 11
_diffrn_reflns_limit_h_min -11
_diffrn_reflns_limit_k_max 9
_diffrn_reflns_limit_k_min -9
_diffrn_reflns_limit_l_max 10
_diffrn_reflns_limit_l_min -10
_diffrn_reflns_number 8384
_diffrn_reflns_theta_full 26.02
_diffrn_reflns_theta_max 26.02
_diffrn_reflns_theta_min 3.32
_exptl_absorpt_coefficient_mu 0.750
_exptl_absorpt_correction_T_max 0.8645
_exptl_absorpt_correction_T_min 0.7056
_exptl_absorpt_correction_type multi-scan
_exptl_absorpt_process_details 'Bruker SHELXTL'
_exptl_crystal_colour colourless
_exptl_crystal_density_diffrn 1.675
_exptl_crystal_density_method 'not measured'
_exptl_crystal_description plate
_exptl_crystal_F_000 324
_exptl_crystal_size_max 0.50
_exptl_crystal_size_mid 0.50
_exptl_crystal_size_min 0.20
_refine_diff_density_max 0.335
_refine_diff_density_min -0.408
_refine_diff_density_rms 0.080
_refine_ls_extinction_method none
_refine_ls_goodness_of_fit_ref 1.373
_refine_ls_hydrogen_treatment constr
_refine_ls_matrix_type full
_refine_ls_number_parameters 114
_refine_ls_number_reflns 1217
_refine_ls_number_restraints 0
_refine_ls_restrained_S_all 1.373
_refine_ls_R_factor_all 0.0636
_refine_ls_R_factor_gt 0.0628
_refine_ls_shift/su_max 0.000
_refine_ls_shift/su_mean 0.000
_refine_ls_structure_factor_coef Fsqd
_refine_ls_weighting_details 'calc w=1/[\s^2^(Fo^2^)+(0.0000P)^2^+2.3105P] where P=(Fo^2^+2Fc^2^)/3'
_refine_ls_weighting_scheme calc
_refine_ls_wR_factor_gt 0.1300
_refine_ls_wR_factor_ref 0.1304
_reflns_number_gt 1194
_reflns_number_total 1217
_reflns_threshold_expression >2sigma(I)
_cod_data_source_file C0JM02679D.TXT
_cod_data_source_block bd69_1
_cod_depositor_comments
;
The following automatic conversions were performed:
'_symmetry_cell_setting' value 'Monoclinic' changed to 'monoclinic'
according to '/home/saulius/struct/CIF-dictionaries/cif_core.dic'
dictionary named 'cif_core.dic' version 2.4.1 from 2010-06-29.

Automatic conversion script
Id: cif_fix_enum 1555 2011-01-17 13:19:09Z saulius 
;
_cod_original_sg_symbol_Hall -P2ybc
_cod_original_sg_symbol_H-M P21/c
_cod_database_code 7205562

loop_
_symmetry_equiv_pos_as_xyz
'x, y, z'
'-x, y+1/2, -z+1/2'
'-x, -y, -z'
'x, -y-1/2, z-1/2'

loop_
_atom_site_label
_atom_site_type_symbol
_atom_site_fract_x
_atom_site_fract_y
_atom_site_fract_z
_atom_site_U_iso_or_equiv
_atom_site_adp_type
_atom_site_occupancy
_atom_site_symmetry_multiplicity
_atom_site_calc_flag
_atom_site_refinement_flags
_atom_site_disorder_assembly
_atom_site_disorder_group
S1 S 0.31634(11) 0.61517(14) -0.12335(14) 0.0302(3) Uani 1 1 d . A .
S2 S 0.0850(4) 0.4774(5) 0.3122(5) 0.0295(12) Uani 0.496(11) 1 d P A 1
O1 O 0.4163(19) 0.398(2) 0.295(2) 0.035(5) Uiso 0.496(11) 1 d P A 1
S2A S 0.4212(7) 0.3793(9) 0.3196(8) 0.0422(14) Uani 0.504(11) 1 d P A 2
O1A O 0.1069(11) 0.5161(14) 0.2524(16) 0.038(2) Uani 0.504(11) 1 d P A 2
C1 C 0.1738(5) 0.6027(6) 0.0041(6) 0.0348(11) Uani 1 1 d . A .
H1 H 0.0824 0.6445 -0.0222 0.042 Uiso 1 1 calc R . .
C2 C 0.2064(4) 0.5266(5) 0.1465(5) 0.0282(9) Uani 1 1 d . . .
C3 C 0.3517(4) 0.4792(5) 0.1567(5) 0.0260(9) Uani 1 1 d . A .
C4 C 0.4260(4) 0.5156(5) 0.0174(5) 0.0203(8) Uani 1 1 d . . .
C5 C 0.1981(17) 0.3477(17) 0.4406(16) 0.040(3) Uani 0.496(11) 1 d P A 1
H5A H 0.1597 0.3450 0.5526 0.048 Uiso 0.496(11) 1 calc PR A 1
H5B H 0.1980 0.2328 0.3977 0.048 Uiso 0.496(11) 1 calc PR A 1
C6 C 0.3461(14) 0.4118(19) 0.4455(17) 0.039(3) Uani 0.496(11) 1 d P A 1
H6A H 0.3445 0.5298 0.4788 0.046 Uiso 0.496(11) 1 calc PR A 1
H6B H 0.4004 0.3495 0.5291 0.046 Uiso 0.496(11) 1 calc PR A 1
C5A C 0.1367(18) 0.3826(16) 0.370(2) 0.054(4) Uani 0.504(11) 1 d P A 2
H5C H 0.1410 0.2750 0.3124 0.065 Uiso 0.504(11) 1 calc PR A 2
H5D H 0.0589 0.3766 0.4506 0.065 Uiso 0.504(11) 1 calc PR A 2
C6A C 0.273(2) 0.4119(18) 0.4578(15) 0.045(4) Uani 0.504(11) 1 d P A 2
H6C H 0.2814 0.3350 0.5516 0.054 Uiso 0.504(11) 1 calc PR A 2
H6D H 0.2758 0.5269 0.5003 0.054 Uiso 0.504(11) 1 calc PR A 2

loop_
_atom_site_aniso_label
_atom_site_aniso_U_11
_atom_site_aniso_U_22
_atom_site_aniso_U_33
_atom_site_aniso_U_23
_atom_site_aniso_U_13
_atom_site_aniso_U_12
S1 0.0267(5) 0.0304(6) 0.0332(6) 0.0020(5) -0.0083(4) 0.0062(4)
S2 0.0256(15) 0.032(2) 0.031(2) -0.0012(15) 0.0041(13) 0.0021(13)
S2A 0.050(2) 0.045(2) 0.032(2) 0.0100(18) 0.0131(16) 0.0116(16)
O1A 0.039(5) 0.035(5) 0.040(6) -0.005(4) 0.015(4) -0.010(4)
C1 0.023(2) 0.032(2) 0.049(3) -0.009(2) -0.0062(19) 0.0041(18)
C2 0.026(2) 0.021(2) 0.037(2) -0.0105(18) 0.0038(18) -0.0022(17)
C3 0.030(2) 0.019(2) 0.030(2) -0.0039(16) -0.0026(17) 0.0000(17)
C4 0.0192(19) 0.0191(19) 0.0226(19) -0.0003(15) -0.0026(14) 0.0001(15)
C5 0.054(9) 0.029(7) 0.036(6) 0.004(5) 0.004(6) -0.002(7)
C6 0.034(6) 0.040(6) 0.042(7) 0.014(5) -0.003(6) -0.017(7)
C5A 0.066(10) 0.029(7) 0.068(10) 0.002(8) 0.046(8) -0.004(8)
C6A 0.073(11) 0.033(7) 0.029(6) 0.014(5) 0.011(9) -0.021(10)

loop_
_atom_type_symbol
_atom_type_description
_atom_type_scat_dispersion_real
_atom_type_scat_dispersion_imag
_atom_type_scat_source
C C 0.0033 0.0016 'International Tables Vol C Tables 4.2.6.8 and 6.1.1.4'
H H 0.0000 0.0000 'International Tables Vol C Tables 4.2.6.8 and 6.1.1.4'
O O 0.0106 0.0060 'International Tables Vol C Tables 4.2.6.8 and 6.1.1.4'
S S 0.1246 0.1234 'International Tables Vol C Tables 4.2.6.8 and 6.1.1.4'

loop_
_geom_angle_atom_site_label_1
_geom_angle_atom_site_label_2
_geom_angle_atom_site_label_3
_geom_angle
_geom_angle_site_symmetry_1
_geom_angle_site_symmetry_3
_geom_angle_publ_flag
C1 S1 C4 92.0(2) . . ?
C5 S2 C2 100.7(5) . . ?
C6 O1 C3 117.1(14) . . ?
C3 S2A C6A 97.3(6) . . ?
C2 O1A C5A 110.7(8) . . ?
C2 C1 S1 112.3(3) . . ?
C2 C1 H1 123.9 . . ?
S1 C1 H1 123.9 . . ?
O1A C2 C1 116.7(7) . . ?
O1A C2 C3 130.5(7) . . ?
C1 C2 C3 112.6(4) . . ?
C1 C2 S2 126.9(3) . . ?
C3 C2 S2 120.5(4) . . ?
C4 C3 C2 113.0(4) . . ?
C4 C3 O1 122.2(8) . . ?
C2 C3 O1 124.8(8) . . ?
C4 C3 S2A 124.1(4) . . ?
C2 C3 S2A 122.8(4) . . ?
C3 C4 C4 128.6(4) . 3_665 ?
C3 C4 S1 110.1(3) . . ?
C4 C4 S1 121.2(4) 3_665 . ?
C6 C5 S2 111.2(10) . . ?
C6 C5 H5A 109.4 . . ?
S2 C5 H5A 109.4 . . ?
C6 C5 H5B 109.4 . . ?
S2 C5 H5B 109.4 . . ?
H5A C5 H5B 108.0 . . ?
O1 C6 C5 113.3(13) . . ?
O1 C6 H6A 108.9 . . ?
C5 C6 H6A 108.9 . . ?
O1 C6 H6B 108.9 . . ?
C5 C6 H6B 108.9 . . ?
H6A C6 H6B 107.7 . . ?
O1A C5A C6A 111.2(10) . . ?
O1A C5A H5C 109.4 . . ?
C6A C5A H5C 109.4 . . ?
O1A C5A H5D 109.4 . . ?
C6A C5A H5D 109.4 . . ?
H5C C5A H5D 108.0 . . ?
C5A C6A S2A 110.0(9) . . ?
C5A C6A H6C 109.7 . . ?
S2A C6A H6C 109.7 . . ?
C5A C6A H6D 109.7 . . ?
S2A C6A H6D 109.7 . . ?
H6C C6A H6D 108.2 . . ?

loop_
_geom_bond_atom_site_label_1
_geom_bond_atom_site_label_2
_geom_bond_distance
_geom_bond_site_symmetry_2
_geom_bond_publ_flag
S1 C1 1.712(5) . ?
S1 C4 1.741(4) . ?
S2 C5 1.823(14) . ?
S2 C2 1.827(6) . ?
O1 C6 1.41(2) . ?
O1 C3 1.436(16) . ?
S2A C3 1.688(8) . ?
S2A C6A 1.824(18) . ?
O1A C2 1.286(13) . ?
O1A C5A 1.472(19) . ?
C1 C2 1.352(7) . ?
C1 H1 0.9500 . ?
C2 C3 1.426(6) . ?
C3 C4 1.376(6) . ?
C4 C4 1.450(7) 3_665 ?
C5 C6 1.491(16) . ?
C5 H5A 0.9900 . ?
C5 H5B 0.9900 . ?
C6 H6A 0.9900 . ?
C6 H6B 0.9900 . ?
C5A C6A 1.49(2) . ?
C5A H5C 0.9900 . ?
C5A H5D 0.9900 . ?
C6A H6C 0.9900 . ?
C6A H6D 0.9900 . ?

loop_
_geom_torsion_atom_site_label_1
_geom_torsion_atom_site_label_2
_geom_torsion_atom_site_label_3
_geom_torsion_atom_site_label_4
_geom_torsion
_geom_torsion_site_symmetry_1
_geom_torsion_site_symmetry_2
_geom_torsion_site_symmetry_3
_geom_torsion_site_symmetry_4
_geom_torsion_publ_flag
C4 S1 C1 C2 -0.2(4) . . . . ?
C5A O1A C2 C1 159.1(8) . . . . ?
C5A O1A C2 C3 -25.1(13) . . . . ?
C5A O1A C2 S2 3(2) . . . . ?
S1 C1 C2 O1A 177.9(6) . . . . ?
S1 C1 C2 C3 1.4(5) . . . . ?
S1 C1 C2 S2 -176.6(3) . . . . ?
C5 S2 C2 O1A -163(3) . . . . ?
C5 S2 C2 C1 170.7(6) . . . . ?
C5 S2 C2 C3 -7.1(6) . . . . ?
O1A C2 C3 C4 -178.1(7) . . . . ?
C1 C2 C3 C4 -2.2(5) . . . . ?
S2 C2 C3 C4 175.9(3) . . . . ?
O1A C2 C3 O1 3.2(13) . . . . ?
C1 C2 C3 O1 179.1(9) . . . . ?
S2 C2 C3 O1 -2.8(10) . . . . ?
O1A C2 C3 S2A 5.1(9) . . . . ?
C1 C2 C3 S2A -179.0(4) . . . . ?
S2 C2 C3 S2A -1.0(6) . . . . ?
C6 O1 C3 C4 161.3(11) . . . . ?
C6 O1 C3 C2 -20.2(19) . . . . ?
C6 O1 C3 S2A -59(22) . . . . ?
C6A S2A C3 C4 170.7(6) . . . . ?
C6A S2A C3 C2 -12.9(7) . . . . ?
C6A S2A C3 O1 129(22) . . . . ?
C2 C3 C4 C4 -179.3(5) . . . 3_665 ?
O1 C3 C4 C4 -0.6(11) . . . 3_665 ?
S2A C3 C4 C4 -2.5(8) . . . 3_665 ?
C2 C3 C4 S1 2.0(4) . . . . ?
O1 C3 C4 S1 -179.3(9) . . . . ?
S2A C3 C4 S1 178.8(4) . . . . ?
C1 S1 C4 C3 -1.1(3) . . . . ?
C1 S1 C4 C4 -179.9(5) . . . 3_665 ?
C2 S2 C5 C6 38.6(10) . . . . ?
C3 O1 C6 C5 57.7(19) . . . . ?
S2 C5 C6 O1 -67.4(15) . . . . ?
C2 O1A C5A C6A 59.1(13) . . . . ?
O1A C5A C6A S2A -71.2(12) . . . . ?
C3 S2A C6A C5A 43.2(11) . . . . ?
